data_1542404
loop_
_publ_author_name
'Fernandes, Tiago A.'
'Santos, Carla I. M.'
'Andr\'e, V\^ania'
'Dias, Sara S. P.'
'Kirillova, Marina V.'
'Kirillov, Alexander M.'

_publ_section_title
;
 New aqua-soluble dicopper(ii) aminoalcoholate cores for mild and
 water-assisted catalytic oxidation of alkanes
;
_journal_issue 12
_journal_name_full 'Catal. Sci. Technol.'
_journal_page_first 4584
_journal_paper_doi 10.1039/C5CY02084K
_journal_volume 6
_journal_year 2016
_chemical_formula_sum 'C12 H18 Cu N O6'
_chemical_formula_weight 335.81
_space_group_crystal_system triclinic
_space_group_IT_number 2
_space_group_name_Hall '-P 1'
_space_group_name_H-M_alt 'P -1'
_symmetry_space_group_name_Hall '-P 1'
_symmetry_space_group_name_H-M 'P -1'
_atom_sites_solution_hydrogens mixed
_audit_creation_method SHELXL-2014/7
_audit_update_record
;
2015-11-12 deposited with the CCDC.
2016-02-04 downloaded from the CCDC.
;
_cell_angle_alpha 89.576(3)
_cell_angle_beta 86.095(2)
_cell_angle_gamma 69.787(2)
_cell_formula_units_Z 2
_cell_length_a 7.5973(6)
_cell_length_b 8.1060(6)
_cell_length_c 12.4901(12)
_cell_measurement_temperature 273(2)
_cell_volume 720.03(10)
_computing_cell_refinement 'BRUKER SMART (Bruker, 2005)'
_computing_data_collection 'BRUKER SMART (Bruker, 2005)'
_computing_data_reduction 'BRUKER SAINT (Bruker, 2005)'
_computing_molecular_graphics 'ORTEP 3.2 (Farrugia, 1997) and Mercury 2.2'
_computing_structure_refinement 'SHELXL-97 (Sheldrick, 2008)'
_computing_structure_solution 'SIR 97 (Altomare et al, 1999)'
_diffrn_ambient_temperature 273(2)
_diffrn_measured_fraction_theta_full 0.997
_diffrn_measured_fraction_theta_max 0.998
_diffrn_measurement_device_type 'CCD area detector'
_diffrn_measurement_method 'phi and omega scans'
_diffrn_radiation_monochromator graphite
_diffrn_radiation_source 'fine-focus sealed tube'
_diffrn_radiation_type MoK\a
_diffrn_radiation_wavelength 0.71069
_diffrn_reflns_av_R_equivalents 0.0422
_diffrn_reflns_av_unetI/netI 0.0261
_diffrn_reflns_Laue_measured_fraction_full 0.997
_diffrn_reflns_Laue_measured_fraction_max 0.998
_diffrn_reflns_limit_h_max 9
_diffrn_reflns_limit_h_min -9
_diffrn_reflns_limit_k_max 10
_diffrn_reflns_limit_k_min -10
_diffrn_reflns_limit_l_max 15
_diffrn_reflns_limit_l_min -15
_diffrn_reflns_number 24178
_diffrn_reflns_point_group_measured_fraction_full 0.997
_diffrn_reflns_point_group_measured_fraction_max 0.998
_diffrn_reflns_theta_full 25.242
_diffrn_reflns_theta_max 26.369
_diffrn_reflns_theta_min 2.678
_exptl_absorpt_coefficient_mu 1.540
_exptl_absorpt_correction_T_max 0.881
_exptl_absorpt_correction_T_min 0.785
_exptl_absorpt_correction_type multi-scan
_exptl_absorpt_process_details 'SADABS (Bruker,2005)'
_exptl_crystal_colour blue
_exptl_crystal_density_diffrn 1.549
_exptl_crystal_density_meas ?
_exptl_crystal_description block
_exptl_crystal_F_000 348
_exptl_crystal_size_max 0.18
_exptl_crystal_size_mid 0.15
_exptl_crystal_size_min 0.12
_refine_diff_density_max 0.594
_refine_diff_density_min -0.278
_refine_diff_density_rms 0.086
_refine_ls_extinction_method none
_refine_ls_goodness_of_fit_ref 1.098
_refine_ls_hydrogen_treatment mixed
_refine_ls_matrix_type full
_refine_ls_number_parameters 190
_refine_ls_number_reflns 2943
_refine_ls_number_restraints 38
_refine_ls_restrained_S_all 1.091
_refine_ls_R_factor_all 0.0394
_refine_ls_R_factor_gt 0.0316
_refine_ls_shift/su_max 0.000
_refine_ls_shift/su_mean 0.000
_refine_ls_structure_factor_coef Fsqd
_refine_ls_weighting_details 'w=1/[\s^2^(Fo^2^)+(0.0470P)^2^+0.1081P] where P=(Fo^2^+2Fc^2^)/3'
_refine_ls_weighting_scheme calc
_refine_ls_wR_factor_gt 0.0762
_refine_ls_wR_factor_ref 0.0786
_reflns_Friedel_coverage 0.000
_reflns_number_gt 2555
_reflns_number_total 2943
_reflns_threshold_expression 'I > 2\s(I)'
_cod_data_source_file c5cy02084k1.cif
_cod_data_source_block shelx
_cod_depositor_comments
;
The following automatic conversions were performed:

'_exptl_crystal_density_meas' value 'not measured' was changed to '?'
- the value is perceived as not measured.

Automatic conversion script
Id: cif_fix_values 4268 2015-11-12 08:31:59Z antanas 

 Adding full bibliography for 1542404--1542405.cif.
;
_cod_database_code 1542404
_shelx_shelxl_version_number 2014/7
_shelx_space_group_comment
;
The symmetry employed for this shelxl refinement is uniquely defined
by the following loop, which should always be used as a source of
symmetry information in preference to the above space-group names.
They are only intended as comments.
;

loop_
_space_group_symop_operation_xyz
'x, y, z'
'-x, -y, -z'

loop_
_atom_site_label
_atom_site_type_symbol
_atom_site_fract_x
_atom_site_fract_y
_atom_site_fract_z
_atom_site_U_iso_or_equiv
_atom_site_adp_type
_atom_site_occupancy
_atom_site_site_symmetry_order
_atom_site_calc_flag
_atom_site_refinement_flags_posn
_atom_site_refinement_flags_adp
C1 C 0.1231(3) -0.2441(3) 0.29266(17) 0.0273(5) Uani 1 1 d . U
C2 C 0.2829(3) -0.3270(3) 0.36345(17) 0.0269(5) Uani 1 1 d . U
C3 C 0.2734(3) -0.4511(3) 0.43563(17) 0.0273(5) Uani 1 1 d . U
H3 H 0.1687 -0.4860 0.4401 0.033 Uiso 1 1 calc R U
C4 C 0.4431(3) -0.2751(3) 0.35503(19) 0.0330(5) Uani 1 1 d . U
H4 H 0.4505 -0.1926 0.3044 0.040 Uiso 1 1 calc R U
C5 C 0.4210(3) -0.5278(3) 0.50397(16) 0.0243(4) Uani 1 1 d . U
C6 C 0.5861(3) -0.3444(3) 0.42021(18) 0.0318(5) Uani 1 1 d . U
H6 H 0.6893 -0.3072 0.4147 0.038 Uiso 1 1 calc R U
C7 C 0.1833(3) -0.3225(3) -0.02161(19) 0.0329(5) Uani 1 1 d . U
H7A H 0.0694 -0.3502 -0.0086 0.040 Uiso 1 1 calc R U
H7B H 0.2758 -0.3923 0.0257 0.040 Uiso 1 1 calc R U
C8 C 0.2582(3) -0.3619(3) -0.1383(2) 0.0361(5) Uani 1 1 d . U
H8A H 0.3871 -0.3647 -0.1461 0.043 Uiso 1 1 calc R U
H8B H 0.2572 -0.4766 -0.1592 0.043 Uiso 1 1 calc R U
C9 C 0.2593(3) -0.1761(3) -0.2951(2) 0.0373(6) Uani 1 1 d . U
H9A H 0.1781 -0.1020 -0.3462 0.045 Uiso 1 1 calc R U
H9B H 0.3401 -0.2819 -0.3331 0.045 Uiso 1 1 calc R U
C10 C 0.3799(3) -0.0806(4) -0.2537(2) 0.0457(7) Uani 1 1 d . U
H10A H 0.4723 -0.1601 -0.2100 0.055 Uiso 1 1 calc R U
H10B H 0.4473 -0.0481 -0.3142 0.055 Uiso 1 1 calc R U
C11 C 0.0037(3) -0.2866(3) -0.26244(19) 0.0340(5) Uani 1 1 d . U
H11A H 0.0717 -0.3927 -0.3042 0.041 Uiso 1 1 calc R U
H11B H -0.0639 -0.1975 -0.3115 0.041 Uiso 1 1 calc R U
C12 C -0.1358(3) -0.3238(3) -0.1830(2) 0.0385(6) Uani 1 1 d . U
H12A H -0.2289 -0.3532 -0.2205 0.046 Uiso 1 1 calc R U
H12B H -0.0719 -0.4224 -0.1387 0.046 Uiso 1 1 calc R U
N008 N 0.1408(2) -0.2254(2) -0.21014(14) 0.0270(4) Uani 1 1 d . U
O1 O 0.1489(2) -0.1327(2) 0.22730(12) 0.0315(4) Uani 1 1 d . U
O2 O -0.0185(2) -0.2863(2) 0.30348(15) 0.0441(5) Uani 1 1 d . U
O1W O -0.4566(3) -0.2160(3) 0.0426(2) 0.0462(5) Uani 1 1 d . .
O3 O 0.1455(2) -0.14130(19) -0.00263(11) 0.0260(3) Uani 1 1 d . U
O4 O 0.2786(2) 0.0715(2) -0.19257(14) 0.0368(4) Uani 1 1 d . U
H4A H 0.2111 0.1453 -0.2312 0.055 Uiso 1 1 calc R U
O5 O -0.2239(2) -0.1711(2) -0.11812(14) 0.0408(4) Uani 1 1 d . U
Cu1 Cu 0.00123(3) 0.00840(3) 0.11616(2) 0.02337(10) Uani 1 1 d . U
H1W H -0.423(4) -0.174(4) 0.090(3) 0.053(11) Uiso 1 1 d . .
H2W H -0.555(5) -0.174(5) 0.038(3) 0.062(12) Uiso 1 1 d . .

loop_
_atom_site_aniso_label
_atom_site_aniso_U_11
_atom_site_aniso_U_22
_atom_site_aniso_U_33
_atom_site_aniso_U_23
_atom_site_aniso_U_13
_atom_site_aniso_U_12
C1 0.0304(11) 0.0253(12) 0.0251(11) 0.0037(9) -0.0060(9) -0.0076(9)
C2 0.0273(10) 0.0285(12) 0.0227(11) 0.0037(9) -0.0047(8) -0.0065(9)
C3 0.0262(10) 0.0298(12) 0.0270(11) 0.0050(9) -0.0042(9) -0.0105(9)
C4 0.0359(12) 0.0352(13) 0.0317(12) 0.0138(10) -0.0086(10) -0.0162(10)
C5 0.0260(10) 0.0262(11) 0.0212(10) 0.0003(8) 0.0000(8) -0.0101(9)
C6 0.0291(11) 0.0370(13) 0.0334(12) 0.0120(10) -0.0058(9) -0.0163(10)
C7 0.0375(12) 0.0221(12) 0.0344(13) 0.0063(10) -0.0074(10) -0.0035(10)
C8 0.0365(12) 0.0242(12) 0.0395(13) -0.0033(10) -0.0055(10) 0.0004(10)
C9 0.0382(13) 0.0378(14) 0.0334(13) -0.0079(11) 0.0123(10) -0.0124(11)
C10 0.0300(12) 0.0447(16) 0.0625(18) -0.0028(14) 0.0055(12) -0.0146(11)
C11 0.0374(12) 0.0357(14) 0.0315(12) -0.0084(10) -0.0025(10) -0.0156(10)
C12 0.0375(13) 0.0348(14) 0.0479(15) -0.0061(11) -0.0016(11) -0.0186(11)
N008 0.0258(9) 0.0278(10) 0.0257(9) -0.0024(8) -0.0003(7) -0.0076(8)
O1 0.0294(8) 0.0371(9) 0.0281(8) 0.0137(7) -0.0094(6) -0.0105(7)
O2 0.0356(9) 0.0477(11) 0.0572(12) 0.0264(9) -0.0202(8) -0.0224(8)
O1W 0.0377(12) 0.0452(12) 0.0547(13) -0.0079(10) 0.0032(10) -0.0142(10)
O3 0.0280(7) 0.0211(8) 0.0230(8) 0.0022(6) -0.0049(6) -0.0008(6)
O4 0.0354(9) 0.0356(10) 0.0405(10) 0.0043(8) -0.0118(7) -0.0122(7)
O5 0.0409(9) 0.0390(10) 0.0452(10) -0.0084(8) 0.0066(8) -0.0189(8)
Cu1 0.02470(15) 0.02284(16) 0.01916(15) 0.00351(10) -0.00311(9) -0.00366(10)

loop_
_atom_type_symbol
_atom_type_description
_atom_type_scat_dispersion_real
_atom_type_scat_dispersion_imag
_atom_type_scat_source
C C 0.0033 0.0016 'International Tables Vol C Tables 4.2.6.8 and 6.1.1.4'
H H 0.0000 0.0000 'International Tables Vol C Tables 4.2.6.8 and 6.1.1.4'
N N 0.0061 0.0033 'International Tables Vol C Tables 4.2.6.8 and 6.1.1.4'
O O 0.0106 0.0060 'International Tables Vol C Tables 4.2.6.8 and 6.1.1.4'
Cu Cu 0.3201 1.2651 'International Tables Vol C Tables 4.2.6.8 and 6.1.1.4'

loop_
_geom_angle_atom_site_label_1
_geom_angle_atom_site_label_2
_geom_angle_atom_site_label_3
_geom_angle
_geom_angle_site_symmetry_1
_geom_angle_site_symmetry_3
O2 C1 O1 126.1(2) . .
O2 C1 C2 119.08(19) . .
O1 C1 C2 114.77(19) . .
C3 C2 C4 119.9(2) . .
C3 C2 C1 120.3(2) . .
C4 C2 C1 119.8(2) . .
C2 C3 C5 120.9(2) . .
C6 C4 C2 120.8(2) . .
C6 C5 C5 119.4(2) 2_646 2_646
C6 C5 C3 122.0(2) 2_646 .
C5 C5 C3 118.6(2) 2_646 .
C4 C6 C5 120.4(2) . 2_646
O3 C7 C8 107.22(18) . .
N008 C8 C7 110.74(18) . .
N008 C9 C10 114.1(2) . .
O4 C10 C9 113.9(2) . .
N008 C11 C12 112.83(19) . .
O5 C12 C11 108.01(19) . .
C9 N008 C11 108.57(17) . .
C9 N008 C8 111.41(18) . .
C11 N008 C8 111.68(18) . .
C9 N008 Cu1 108.72(14) . 2
C11 N008 Cu1 109.42(13) . 2
C8 N008 Cu1 106.98(13) . 2
C1 O1 Cu1 133.49(14) . .
C7 O3 Cu1 129.48(13) . .
C7 O3 Cu1 108.89(13) . 2
Cu1 O3 Cu1 96.98(6) . 2
O3 Cu1 O3 83.02(6) . 2
O3 Cu1 O1 95.40(6) . .
O3 Cu1 O1 177.92(6) 2 .
O3 Cu1 N008 162.05(7) . 2
O3 Cu1 N008 84.79(7) 2 2
O1 Cu1 N008 97.05(7) . 2
O3 Cu1 Cu1 41.56(4) . 2
O3 Cu1 Cu1 41.46(4) 2 2
O1 Cu1 Cu1 136.94(5) . 2
N008 Cu1 Cu1 125.03(5) 2 2

loop_
_geom_bond_atom_site_label_1
_geom_bond_atom_site_label_2
_geom_bond_distance
_geom_bond_site_symmetry_2
C1 O2 1.235(3) .
C1 O1 1.269(3) .
C1 C2 1.510(3) .
C2 C3 1.363(3) .
C2 C4 1.416(3) .
C3 C5 1.419(3) .
C4 C6 1.361(3) .
C5 C6 1.411(3) 2_646
C5 C5 1.417(4) 2_646
C6 C5 1.411(3) 2_646
C7 O3 1.414(3) .
C7 C8 1.522(3) .
C8 N008 1.496(3) .
C9 N008 1.486(3) .
C9 C10 1.506(4) .
C10 O4 1.404(3) .
C11 N008 1.487(3) .
C11 C12 1.508(3) .
C12 O5 1.416(3) .
N008 Cu1 2.0452(18) 2
O1 Cu1 1.9482(14) .
O3 Cu1 1.9395(14) .
O3 Cu1 1.9434(14) 2
Cu1 O3 1.9434(14) 2
Cu1 N008 2.0453(18) 2
Cu1 Cu1 2.9076(6) 2
